data_7000033
loop_
_publ_author_name
'Gonzalez, Veronica'
'Adams, Harry'
'Thomas, Jim A.'

_publ_section_title
;
 A convenient synthetic route to half-sandwich rhodium(III) complexes
 of the tripodal ligand tris(3,5-dimethylpyrazolyl)methane.
;
_journal_issue 1
_journal_name_full 'Dalton transactions (Cambridge, England : 2003)'
_journal_page_first 110
_journal_page_last 115
_journal_paper_doi 10.1039/b410876k
_journal_year 2005
_chemical_formula_sum 'C28 H36 Cl F12 N8 O P2 Rh'
_chemical_formula_weight 928.95
_chemical_name_systematic
;
?
;
_space_group_IT_number 14
_symmetry_cell_setting monoclinic
_symmetry_space_group_name_Hall '-P 2ybc'
_symmetry_space_group_name_H-M 'P 1 21/c 1'
_atom_sites_solution_hydrogens geom
_atom_sites_solution_primary direct
_atom_sites_solution_secondary difmap
_audit_creation_method SHELXL-97
_cell_angle_alpha 90.00
_cell_angle_beta 92.162(4)
_cell_angle_gamma 90.00
_cell_formula_units_Z 4
_cell_length_a 8.1797(16)
_cell_length_b 11.725(2)
_cell_length_c 38.021(8)
_cell_measurement_reflns_used 4521
_cell_measurement_temperature 150(2)
_cell_measurement_theta_max 50.610
_cell_measurement_theta_min 4.734
_cell_volume 3643.9(12)
_computing_cell_refinement 'Bruker SMART'
_computing_data_collection 'Bruker SMART'
_computing_data_reduction 'Bruker SHELXTL'
_computing_molecular_graphics 'Bruker SHELXTL'
_computing_publication_material 'Bruker SHELXTL'
_computing_structure_refinement 'SHELXL-97 (Sheldrick, 1997)'
_computing_structure_solution 'SHELXS-97 (Sheldrick, 1990)'
_diffrn_ambient_temperature 150(2)
_diffrn_measured_fraction_theta_full 0.984
_diffrn_measured_fraction_theta_max 0.984
_diffrn_measurement_device_type 'CCD area detector'
_diffrn_measurement_method 'phi and omega scans'
_diffrn_radiation_monochromator graphite
_diffrn_radiation_source 'fine-focus sealed tube'
_diffrn_radiation_type MoK\a
_diffrn_radiation_wavelength 0.71073
_diffrn_reflns_av_R_equivalents 0.0591
_diffrn_reflns_av_sigmaI/netI 0.0933
_diffrn_reflns_limit_h_max 10
_diffrn_reflns_limit_h_min -10
_diffrn_reflns_limit_k_max 12
_diffrn_reflns_limit_k_min -15
_diffrn_reflns_limit_l_max 49
_diffrn_reflns_limit_l_min -36
_diffrn_reflns_number 23217
_diffrn_reflns_theta_full 27.49
_diffrn_reflns_theta_max 27.49
_diffrn_reflns_theta_min 1.82
_exptl_absorpt_coefficient_mu 0.729
_exptl_absorpt_correction_T_max 0.8800
_exptl_absorpt_correction_T_min 0.7543
_exptl_absorpt_correction_type multi-scan
_exptl_absorpt_process_details SADABS
_exptl_crystal_colour colourless
_exptl_crystal_density_diffrn 1.693
_exptl_crystal_density_method 'not measured'
_exptl_crystal_description block
_exptl_crystal_F_000 1872
_exptl_crystal_size_max 0.41
_exptl_crystal_size_mid 0.21
_exptl_crystal_size_min 0.18
_refine_diff_density_max 1.341
_refine_diff_density_min -0.936
_refine_diff_density_rms 0.120
_refine_ls_extinction_method none
_refine_ls_goodness_of_fit_ref 0.996
_refine_ls_hydrogen_treatment mixed
_refine_ls_matrix_type full
_refine_ls_number_parameters 464
_refine_ls_number_reflns 8243
_refine_ls_number_restraints 1
_refine_ls_restrained_S_all 0.996
_refine_ls_R_factor_all 0.1028
_refine_ls_R_factor_gt 0.0587
_refine_ls_shift/su_max 0.001
_refine_ls_shift/su_mean 0.000
_refine_ls_structure_factor_coef Fsqd
_refine_ls_weighting_details 'calc w=1/[\s^2^(Fo^2^)+(0.0839P)^2^+0.0000P] where P=(Fo^2^+2Fc^2^)/3'
_refine_ls_weighting_scheme calc
_refine_ls_wR_factor_gt 0.1481
_refine_ls_wR_factor_ref 0.1648
_reflns_number_gt 5019
_reflns_number_total 8243
_reflns_threshold_expression >2sigma(I)
_cod_data_source_file b410876k.txt
_cod_data_source_block iaj184m
_cod_depositor_comments
;
The following automatic conversions were performed:
'_symmetry_cell_setting' value 'Monoclinic' changed to 'monoclinic'
according to '/home/saulius/struct/CIF-dictionaries/cif_core.dic'
dictionary named 'cif_core.dic' version 2.4.1 from
2010-06-29.

'_exptl_absorpt_correction_type' value 'Multi-scan' changed
to 'multi-scan' according to
'/home/saulius/struct/CIF-dictionaries/cif_core.dic' dictionary named
'cif_core.dic' version 2.4.1 from 2010-06-29.

Automatic conversion script
Id: cif_fix_enum 1527 2010-12-29 10:47:43Z saulius 
;
_cod_original_sg_symbol_H-M P2(1)/c
_cod_database_code 7000033

loop_
_symmetry_equiv_pos_as_xyz
'x, y, z'
'-x, y+1/2, -z+1/2'
'-x, -y, -z'
'x, -y-1/2, z-1/2'

loop_
_atom_site_label
_atom_site_type_symbol
_atom_site_fract_x
_atom_site_fract_y
_atom_site_fract_z
_atom_site_U_iso_or_equiv
_atom_site_adp_type
_atom_site_occupancy
_atom_site_symmetry_multiplicity
_atom_site_calc_flag
_atom_site_refinement_flags
_atom_site_disorder_assembly
_atom_site_disorder_group
Rh1 Rh 0.10115(5) 0.72838(4) 0.617411(10) 0.02409(13) Uani 1 1 d . . .
Cl1 Cl -0.07941(17) 0.84951(12) 0.58753(4) 0.0394(4) Uani 1 1 d . . .
N1 N 0.2604(4) 0.6202(3) 0.64427(10) 0.0218(9) Uani 1 1 d . . .
N2 N 0.1904(4) 0.5339(4) 0.66228(11) 0.0260(10) Uani 1 1 d . . .
N3 N -0.0385(5) 0.7301(4) 0.66122(11) 0.0272(9) Uani 1 1 d . . .
N4 N -0.0537(5) 0.6291(4) 0.67842(11) 0.0263(10) Uani 1 1 d . . .
N5 N -0.0410(5) 0.5884(4) 0.60304(11) 0.0260(9) Uani 1 1 d . . .
N6 N -0.0564(5) 0.5074(4) 0.62842(10) 0.0275(10) Uani 1 1 d . . .
N7 N 0.2421(5) 0.7352(4) 0.57501(11) 0.0270(10) Uani 1 1 d . . .
N8 N 0.2415(5) 0.8644(4) 0.63036(11) 0.0266(10) Uani 1 1 d . . .
C1 C 0.0152(5) 0.5269(5) 0.66318(13) 0.0268(11) Uani 1 1 d . . .
H1A H -0.0130 0.4606 0.6783 0.032 Uiso 1 1 calc R . .
C2 C 0.4212(6) 0.6023(4) 0.64728(12) 0.0249(11) Uani 1 1 d . . .
C3 C 0.4522(6) 0.5065(5) 0.66759(14) 0.0323(13) Uani 1 1 d . . .
H3 H 0.5569 0.4765 0.6741 0.039 Uiso 1 1 calc R . .
C4 C 0.3046(6) 0.4627(4) 0.67672(13) 0.0280(12) Uani 1 1 d . . .
C5 C -0.1251(6) 0.8065(5) 0.67927(14) 0.0327(13) Uani 1 1 d . . .
C6 C -0.1938(7) 0.7510(5) 0.70775(15) 0.0380(14) Uani 1 1 d . . .
H6 H -0.2610 0.7852 0.7246 0.046 Uiso 1 1 calc R . .
C7 C -0.1474(6) 0.6392(5) 0.70709(14) 0.0342(13) Uani 1 1 d . . .
C8 C -0.1267(6) 0.5493(5) 0.57451(14) 0.0320(13) Uani 1 1 d . . .
C9 C -0.1990(6) 0.4456(5) 0.58262(14) 0.0355(13) Uani 1 1 d . . .
H9 H -0.2688 0.4015 0.5674 0.043 Uiso 1 1 calc R . .
C10 C -0.1515(6) 0.4189(5) 0.61625(14) 0.0335(13) Uani 1 1 d . . .
C11 C 0.2589(6) 0.6526(5) 0.55085(14) 0.0323(13) Uani 1 1 d . . .
H11 H 0.2052 0.5817 0.5539 0.039 Uiso 1 1 calc R . .
C12 C 0.3520(7) 0.6684(5) 0.52189(15) 0.0396(14) Uani 1 1 d . . .
H12 H 0.3601 0.6095 0.5049 0.048 Uiso 1 1 calc R . .
C13 C 0.4337(8) 0.7700(6) 0.51756(16) 0.0495(17) Uani 1 1 d . . .
H13 H 0.4977 0.7820 0.4975 0.059 Uiso 1 1 calc R . .
C14 C 0.4210(7) 0.8553(5) 0.54307(15) 0.0415(15) Uani 1 1 d . . .
H14 H 0.4774 0.9256 0.5407 0.050 Uiso 1 1 calc R . .
C15 C 0.3250(6) 0.8360(5) 0.57187(14) 0.0341(13) Uani 1 1 d . . .
C16 C 0.3222(6) 0.9089(5) 0.60292(14) 0.0314(12) Uani 1 1 d . . .
C17 C 0.4110(7) 1.0090(5) 0.60702(16) 0.0416(15) Uani 1 1 d . . .
H17 H 0.4627 1.0419 0.5875 0.050 Uiso 1 1 calc R . .
C18 C 0.4239(7) 1.0606(5) 0.63972(17) 0.0447(15) Uani 1 1 d . . .
H18 H 0.4831 1.1297 0.6429 0.054 Uiso 1 1 calc R . .
C19 C 0.3487(7) 1.0095(5) 0.66781(16) 0.0385(14) Uani 1 1 d . . .
H19 H 0.3604 1.0418 0.6907 0.046 Uiso 1 1 calc R . .
C20 C 0.2566(7) 0.9115(5) 0.66240(14) 0.0343(13) Uani 1 1 d . . .
H20 H 0.2038 0.8773 0.6816 0.041 Uiso 1 1 calc R . .
C21 C 0.5469(6) 0.6751(5) 0.63053(15) 0.0363(13) Uani 1 1 d . . .
H21A H 0.4923 0.7371 0.6174 0.054 Uiso 1 1 calc R . .
H21B H 0.6097 0.6286 0.6144 0.054 Uiso 1 1 calc R . .
H21C H 0.6209 0.7072 0.6488 0.054 Uiso 1 1 calc R . .
C22 C 0.2586(7) 0.3591(5) 0.69700(16) 0.0401(14) Uani 1 1 d . . .
H22A H 0.1393 0.3551 0.6982 0.060 Uiso 1 1 calc R . .
H22B H 0.3077 0.3635 0.7209 0.060 Uiso 1 1 calc R . .
H22C H 0.2988 0.2909 0.6852 0.060 Uiso 1 1 calc R . .
C23 C -0.1430(7) 0.9276(5) 0.66999(16) 0.0459(16) Uani 1 1 d . . .
H23A H -0.0827 0.9436 0.6487 0.069 Uiso 1 1 calc R . .
H23B H -0.0992 0.9747 0.6894 0.069 Uiso 1 1 calc R . .
H23C H -0.2591 0.9454 0.6656 0.069 Uiso 1 1 calc R . .
C24 C -0.1763(7) 0.5446(6) 0.73230(15) 0.0445(15) Uani 1 1 d . . .
H24A H -0.1259 0.4745 0.7238 0.067 Uiso 1 1 calc R . .
H24B H -0.2942 0.5328 0.7342 0.067 Uiso 1 1 calc R . .
H24C H -0.1277 0.5644 0.7555 0.067 Uiso 1 1 calc R . .
C25 C -0.1429(7) 0.6109(5) 0.54026(14) 0.0421(15) Uani 1 1 d . . .
H25A H -0.0799 0.6819 0.5417 0.063 Uiso 1 1 calc R . .
H25B H -0.2584 0.6285 0.5350 0.063 Uiso 1 1 calc R . .
H25C H -0.1012 0.5627 0.5215 0.063 Uiso 1 1 calc R . .
C26 C -0.1823(7) 0.3159(5) 0.63829(16) 0.0412(14) Uani 1 1 d . . .
H26A H -0.1297 0.3260 0.6617 0.062 Uiso 1 1 calc R . .
H26B H -0.1370 0.2483 0.6270 0.062 Uiso 1 1 calc R . .
H26C H -0.3004 0.3060 0.6406 0.062 Uiso 1 1 calc R . .
P1 P 0.70698(17) 0.19342(13) 0.73915(4) 0.0347(4) Uani 1 1 d . . .
F1 F 0.8784(5) 0.2313(4) 0.72537(14) 0.0984(18) Uani 1 1 d . . .
F2 F 0.6357(5) 0.3139(3) 0.73044(17) 0.104(2) Uani 1 1 d . . .
F3 F 0.7635(6) 0.2264(5) 0.77729(12) 0.1058(19) Uani 1 1 d . . .
F4 F 0.6513(6) 0.1567(5) 0.70065(12) 0.1017(17) Uani 1 1 d . . .
F5 F 0.5329(5) 0.1525(4) 0.75099(13) 0.0874(15) Uani 1 1 d . . .
F6 F 0.7793(6) 0.0705(3) 0.74656(13) 0.0894(15) Uani 1 1 d . . .
P2 P 0.69276(19) 0.67653(14) 0.42874(4) 0.0389(4) Uani 1 1 d . . .
F7 F 0.8073(5) 0.7404(4) 0.40206(11) 0.0765(13) Uani 1 1 d . . .
F8 F 0.8493(4) 0.6359(4) 0.45192(11) 0.0743(13) Uani 1 1 d . . .
F9 F 0.7028(8) 0.5634(3) 0.40664(10) 0.106(2) Uani 1 1 d . . .
F10 F 0.6843(5) 0.7903(3) 0.45122(10) 0.0556(10) Uani 1 1 d . . .
F11 F 0.5379(5) 0.7156(3) 0.40616(12) 0.0716(13) Uani 1 1 d . . .
F12 F 0.5803(4) 0.6125(3) 0.45597(10) 0.0550(10) Uani 1 1 d . . .
O1S O 0.6911(11) 0.0614(9) 0.5408(3) 0.194(4) Uiso 1 1 d D . .
H1SA H 0.6345 0.0838 0.5574 0.291 Uiso 1 1 d R . .
C1S C 0.8280(11) 0.0965(9) 0.5444(3) 0.102(3) Uiso 1 1 d D . .
H1S1 H 0.8578 0.0701 0.5685 0.122 Uiso 1 1 calc R . .
H1S2 H 0.8085 0.1794 0.5470 0.122 Uiso 1 1 calc R . .
C2S C 0.991(2) 0.0958(16) 0.5278(5) 0.258(9) Uiso 1 1 d . . .
H2S1 H 1.0050 0.0236 0.5153 0.387 Uiso 1 1 calc R . .
H2S2 H 1.0776 0.1040 0.5461 0.387 Uiso 1 1 calc R . .
H2S3 H 0.9965 0.1593 0.5112 0.387 Uiso 1 1 calc R . .

loop_
_atom_site_aniso_label
_atom_site_aniso_U_11
_atom_site_aniso_U_22
_atom_site_aniso_U_33
_atom_site_aniso_U_23
_atom_site_aniso_U_13
_atom_site_aniso_U_12
Rh1 0.0220(2) 0.0291(2) 0.0214(2) 0.00331(19) 0.00412(14) 0.00605(18)
Cl1 0.0407(8) 0.0411(8) 0.0362(8) 0.0062(7) -0.0028(6) 0.0161(6)
N1 0.022(2) 0.025(2) 0.018(2) 0.0037(18) 0.0034(16) 0.0019(17)
N2 0.0170(19) 0.033(2) 0.028(2) 0.006(2) 0.0039(17) 0.0038(18)
N3 0.022(2) 0.031(2) 0.028(2) 0.001(2) 0.0040(17) 0.0068(19)
N4 0.021(2) 0.037(3) 0.021(2) 0.004(2) 0.0040(17) 0.0046(19)
N5 0.023(2) 0.031(2) 0.024(2) 0.008(2) 0.0035(17) 0.0024(18)
N6 0.021(2) 0.038(3) 0.024(2) 0.007(2) 0.0050(17) 0.0037(19)
N7 0.028(2) 0.032(2) 0.021(2) 0.007(2) 0.0053(17) 0.0057(19)
N8 0.031(2) 0.026(2) 0.023(2) 0.0043(19) 0.0061(18) 0.0052(19)
C1 0.022(2) 0.036(3) 0.023(3) 0.005(2) 0.002(2) 0.001(2)
C2 0.023(2) 0.035(3) 0.017(2) 0.001(2) 0.0045(19) 0.005(2)
C3 0.023(3) 0.041(3) 0.033(3) 0.003(3) -0.001(2) 0.013(2)
C4 0.027(3) 0.034(3) 0.023(3) 0.005(2) 0.000(2) 0.010(2)
C5 0.025(3) 0.044(3) 0.029(3) -0.009(3) -0.002(2) 0.007(2)
C6 0.027(3) 0.053(4) 0.035(3) -0.009(3) 0.010(2) 0.002(3)
C7 0.021(3) 0.059(4) 0.023(3) 0.000(3) 0.005(2) -0.003(3)
C8 0.022(3) 0.046(4) 0.027(3) -0.002(3) 0.002(2) 0.006(2)
C9 0.028(3) 0.049(4) 0.029(3) -0.001(3) -0.003(2) -0.002(3)
C10 0.024(3) 0.043(3) 0.033(3) 0.004(3) 0.005(2) 0.000(2)
C11 0.034(3) 0.036(3) 0.027(3) 0.005(3) 0.001(2) 0.009(2)
C12 0.050(4) 0.044(4) 0.026(3) -0.002(3) 0.009(3) 0.010(3)
C13 0.062(4) 0.059(4) 0.029(3) 0.012(3) 0.024(3) 0.017(4)
C14 0.054(4) 0.035(3) 0.036(3) 0.013(3) 0.014(3) 0.005(3)
C15 0.034(3) 0.039(3) 0.031(3) 0.013(3) 0.010(2) 0.009(3)
C16 0.035(3) 0.034(3) 0.026(3) 0.010(3) 0.004(2) 0.005(2)
C17 0.051(4) 0.033(3) 0.042(4) 0.013(3) 0.014(3) 0.000(3)
C18 0.048(4) 0.037(3) 0.049(4) 0.007(3) 0.007(3) -0.007(3)
C19 0.040(3) 0.038(3) 0.037(3) 0.002(3) 0.002(3) -0.002(3)
C20 0.041(3) 0.036(3) 0.026(3) 0.004(3) 0.007(2) 0.004(3)
C21 0.021(3) 0.047(4) 0.041(3) 0.006(3) 0.006(2) 0.000(2)
C22 0.038(3) 0.035(3) 0.048(4) 0.016(3) -0.001(3) 0.002(3)
C23 0.049(4) 0.045(4) 0.044(4) -0.019(3) 0.006(3) 0.013(3)
C24 0.032(3) 0.071(4) 0.032(3) 0.005(3) 0.014(2) -0.004(3)
C25 0.039(3) 0.054(4) 0.033(3) 0.001(3) -0.006(3) 0.003(3)
C26 0.040(3) 0.042(3) 0.042(4) 0.005(3) 0.001(3) -0.014(3)
P1 0.0299(7) 0.0371(8) 0.0369(9) 0.0026(7) -0.0016(6) -0.0003(6)
F1 0.035(2) 0.146(4) 0.113(4) 0.073(3) 0.000(2) -0.011(2)
F2 0.066(3) 0.038(2) 0.205(6) 0.021(3) -0.039(3) 0.008(2)
F3 0.108(4) 0.142(5) 0.065(3) -0.054(3) -0.030(3) 0.035(3)
F4 0.106(4) 0.133(4) 0.064(3) -0.018(3) -0.030(3) -0.017(3)
F5 0.048(2) 0.113(4) 0.103(4) 0.033(3) 0.019(2) -0.009(2)
F6 0.096(3) 0.054(3) 0.121(4) 0.028(3) 0.034(3) 0.029(2)
P2 0.0458(9) 0.0417(9) 0.0296(8) -0.0010(7) 0.0049(7) 0.0116(7)
F7 0.071(3) 0.102(3) 0.058(3) 0.036(2) 0.030(2) 0.026(2)
F8 0.048(2) 0.109(4) 0.066(3) 0.035(3) 0.008(2) 0.027(2)
F9 0.236(6) 0.050(3) 0.030(2) -0.008(2) -0.005(3) 0.054(3)
F10 0.070(2) 0.038(2) 0.059(2) -0.0126(18) 0.018(2) -0.0131(18)
F11 0.064(2) 0.055(3) 0.093(3) 0.023(2) -0.032(2) -0.005(2)
F12 0.062(2) 0.043(2) 0.060(2) 0.0069(19) 0.0113(19) -0.0059(18)

loop_
_atom_type_symbol
_atom_type_description
_atom_type_scat_dispersion_real
_atom_type_scat_dispersion_imag
_atom_type_scat_source
C C 0.0033 0.0016 'International Tables Vol C Tables 4.2.6.8 and 6.1.1.4'
H H 0.0000 0.0000 'International Tables Vol C Tables 4.2.6.8 and 6.1.1.4'
Cl Cl 0.1484 0.1585 'International Tables Vol C Tables 4.2.6.8 and 6.1.1.4'
F F 0.0171 0.0103 'International Tables Vol C Tables 4.2.6.8 and 6.1.1.4'
N N 0.0061 0.0033 'International Tables Vol C Tables 4.2.6.8 and 6.1.1.4'
P P 0.1023 0.0942 'International Tables Vol C Tables 4.2.6.8 and 6.1.1.4'
Rh Rh -1.1178 0.9187 'International Tables Vol C Tables 4.2.6.8 and 6.1.1.4'
O O 0.0106 0.0060 'International Tables Vol C Tables 4.2.6.8 and 6.1.1.4'

loop_
_geom_angle_atom_site_label_1
_geom_angle_atom_site_label_2
_geom_angle_atom_site_label_3
_geom_angle
_geom_angle_site_symmetry_1
_geom_angle_site_symmetry_3
_geom_angle_publ_flag
N8 Rh1 N7 80.00(17) . . ?
N8 Rh1 N3 97.07(17) . . ?
N7 Rh1 N3 176.94(18) . . ?
N8 Rh1 N1 91.29(16) . . ?
N7 Rh1 N1 92.90(16) . . ?
N3 Rh1 N1 88.00(16) . . ?
N8 Rh1 N5 178.77(17) . . ?
N7 Rh1 N5 98.78(17) . . ?
N3 Rh1 N5 84.16(17) . . ?
N1 Rh1 N5 88.91(15) . . ?
N8 Rh1 Cl1 88.93(12) . . ?
N7 Rh1 Cl1 87.53(12) . . ?
N3 Rh1 Cl1 91.58(12) . . ?
N1 Rh1 Cl1 179.55(12) . . ?
N5 Rh1 Cl1 90.88(11) . . ?
C2 N1 N2 105.8(4) . . ?
C2 N1 Rh1 138.0(3) . . ?
N2 N1 Rh1 115.9(3) . . ?
C4 N2 N1 111.4(4) . . ?
C4 N2 C1 129.0(4) . . ?
N1 N2 C1 119.6(4) . . ?
C5 N3 N4 106.0(4) . . ?
C5 N3 Rh1 137.7(4) . . ?
N4 N3 Rh1 116.4(3) . . ?
N3 N4 C7 111.9(4) . . ?
N3 N4 C1 118.8(4) . . ?
C7 N4 C1 129.0(5) . . ?
C8 N5 N6 105.9(4) . . ?
C8 N5 Rh1 138.6(4) . . ?
N6 N5 Rh1 115.5(3) . . ?
N5 N6 C10 110.8(4) . . ?
N5 N6 C1 119.5(4) . . ?
C10 N6 C1 129.5(4) . . ?
C11 N7 C15 119.9(5) . . ?
C11 N7 Rh1 126.3(4) . . ?
C15 N7 Rh1 113.8(3) . . ?
C20 N8 C16 120.6(5) . . ?
C20 N8 Rh1 125.5(4) . . ?
C16 N8 Rh1 113.9(3) . . ?
N2 C1 N6 110.9(4) . . ?
N2 C1 N4 111.4(4) . . ?
N6 C1 N4 110.2(4) . . ?
N2 C1 H1A 108.1 . . ?
N6 C1 H1A 108.1 . . ?
N4 C1 H1A 108.1 . . ?
N1 C2 C3 109.6(4) . . ?
N1 C2 C21 124.4(4) . . ?
C3 C2 C21 126.0(4) . . ?
C4 C3 C2 107.6(4) . . ?
C4 C3 H3 126.2 . . ?
C2 C3 H3 126.2 . . ?
N2 C4 C3 105.5(4) . . ?
N2 C4 C22 121.8(5) . . ?
C3 C4 C22 132.6(5) . . ?
N3 C5 C6 108.7(5) . . ?
N3 C5 C23 124.8(5) . . ?
C6 C5 C23 126.6(5) . . ?
C7 C6 C5 108.2(5) . . ?
C7 C6 H6 125.9 . . ?
C5 C6 H6 125.9 . . ?
N4 C7 C6 105.3(5) . . ?
N4 C7 C24 123.9(5) . . ?
C6 C7 C24 130.7(5) . . ?
N5 C8 C9 109.3(5) . . ?
N5 C8 C25 124.4(5) . . ?
C9 C8 C25 126.3(5) . . ?
C10 C9 C8 107.5(5) . . ?
C10 C9 H9 126.3 . . ?
C8 C9 H9 126.3 . . ?
C9 C10 N6 106.4(5) . . ?
C9 C10 C26 131.6(5) . . ?
N6 C10 C26 121.9(5) . . ?
N7 C11 C12 121.6(5) . . ?
N7 C11 H11 119.2 . . ?
C12 C11 H11 119.2 . . ?
C11 C12 C13 119.8(6) . . ?
C11 C12 H12 120.1 . . ?
C13 C12 H12 120.1 . . ?
C12 C13 C14 119.1(6) . . ?
C12 C13 H13 120.5 . . ?
C14 C13 H13 120.5 . . ?
C15 C14 C13 119.2(6) . . ?
C15 C14 H14 120.4 . . ?
C13 C14 H14 120.4 . . ?
N7 C15 C14 120.4(5) . . ?
N7 C15 C16 114.4(5) . . ?
C14 C15 C16 124.6(5) . . ?
N8 C16 C17 120.4(5) . . ?
N8 C16 C15 114.8(5) . . ?
C17 C16 C15 124.3(5) . . ?
C18 C17 C16 119.6(5) . . ?
C18 C17 H17 120.2 . . ?
C16 C17 H17 120.2 . . ?
C17 C18 C19 118.8(6) . . ?
C17 C18 H18 120.6 . . ?
C19 C18 H18 120.6 . . ?
C20 C19 C18 119.8(6) . . ?
C20 C19 H19 120.1 . . ?
C18 C19 H19 120.1 . . ?
N8 C20 C19 120.6(5) . . ?
N8 C20 H20 119.7 . . ?
C19 C20 H20 119.7 . . ?
C2 C21 H21A 109.5 . . ?
C2 C21 H21B 109.5 . . ?
H21A C21 H21B 109.5 . . ?
C2 C21 H21C 109.5 . . ?
H21A C21 H21C 109.5 . . ?
H21B C21 H21C 109.5 . . ?
C4 C22 H22A 109.5 . . ?
C4 C22 H22B 109.5 . . ?
H22A C22 H22B 109.5 . . ?
C4 C22 H22C 109.5 . . ?
H22A C22 H22C 109.5 . . ?
H22B C22 H22C 109.5 . . ?
C5 C23 H23A 109.5 . . ?
C5 C23 H23B 109.5 . . ?
H23A C23 H23B 109.5 . . ?
C5 C23 H23C 109.5 . . ?
H23A C23 H23C 109.5 . . ?
H23B C23 H23C 109.5 . . ?
C7 C24 H24A 109.5 . . ?
C7 C24 H24B 109.5 . . ?
H24A C24 H24B 109.5 . . ?
C7 C24 H24C 109.5 . . ?
H24A C24 H24C 109.5 . . ?
H24B C24 H24C 109.5 . . ?
C8 C25 H25A 109.5 . . ?
C8 C25 H25B 109.5 . . ?
H25A C25 H25B 109.5 . . ?
C8 C25 H25C 109.5 . . ?
H25A C25 H25C 109.5 . . ?
H25B C25 H25C 109.5 . . ?
C10 C26 H26A 109.5 . . ?
C10 C26 H26B 109.5 . . ?
H26A C26 H26B 109.5 . . ?
C10 C26 H26C 109.5 . . ?
H26A C26 H26C 109.5 . . ?
H26B C26 H26C 109.5 . . ?
F3 P1 F2 93.9(3) . . ?
F3 P1 F4 178.5(3) . . ?
F2 P1 F4 87.6(3) . . ?
F3 P1 F1 90.2(3) . . ?
F2 P1 F1 90.2(3) . . ?
F4 P1 F1 89.9(3) . . ?
F3 P1 F6 87.9(3) . . ?
F2 P1 F6 178.0(3) . . ?
F4 P1 F6 90.6(3) . . ?
F1 P1 F6 89.1(3) . . ?
F3 P1 F5 92.8(3) . . ?
F2 P1 F5 90.1(3) . . ?
F4 P1 F5 87.1(3) . . ?
F1 P1 F5 177.0(3) . . ?
F6 P1 F5 90.4(3) . . ?
F11 P2 F9 90.7(3) . . ?
F11 P2 F10 89.9(2) . . ?
F9 P2 F10 179.4(3) . . ?
F11 P2 F7 89.8(2) . . ?
F9 P2 F7 90.7(3) . . ?
F10 P2 F7 89.2(2) . . ?
F11 P2 F12 91.1(2) . . ?
F9 P2 F12 89.6(3) . . ?
F10 P2 F12 90.5(2) . . ?
F7 P2 F12 179.0(2) . . ?
F11 P2 F8 179.4(3) . . ?
F9 P2 F8 89.2(3) . . ?
F10 P2 F8 90.2(2) . . ?
F7 P2 F8 90.7(2) . . ?
F12 P2 F8 88.3(2) . . ?
C1S O1S H1SA 110.1 . . ?
O1S C1S C2S 142.5(13) . . ?
O1S C1S H1S1 101.3 . . ?
C2S C1S H1S1 101.3 . . ?
O1S C1S H1S2 101.3 . . ?
C2S C1S H1S2 101.3 . . ?
H1S1 C1S H1S2 104.6 . . ?
C1S C2S H2S1 109.5 . . ?
C1S C2S H2S2 109.5 . . ?
H2S1 C2S H2S2 109.5 . . ?
C1S C2S H2S3 109.5 . . ?
H2S1 C2S H2S3 109.5 . . ?
H2S2 C2S H2S3 109.5 . . ?

loop_
_geom_bond_atom_site_label_1
_geom_bond_atom_site_label_2
_geom_bond_distance
_geom_bond_site_symmetry_2
_geom_bond_publ_flag
Rh1 N8 2.015(4) . ?
Rh1 N7 2.019(4) . ?
Rh1 N3 2.055(4) . ?
Rh1 N1 2.062(4) . ?
Rh1 N5 2.073(4) . ?
Rh1 Cl1 2.3157(13) . ?
N1 C2 1.332(6) . ?
N1 N2 1.360(5) . ?
N2 C4 1.353(6) . ?
N2 C1 1.438(6) . ?
N3 C5 1.346(6) . ?
N3 N4 1.361(6) . ?
N4 C7 1.361(6) . ?
N4 C1 1.453(6) . ?
N5 C8 1.349(6) . ?
N5 N6 1.363(5) . ?
N6 C10 1.367(7) . ?
N6 C1 1.443(6) . ?
N7 C11 1.346(7) . ?
N7 C15 1.369(7) . ?
N8 C20 1.339(7) . ?
N8 C16 1.360(6) . ?
C1 H1A 1.0000 . ?
C2 C3 1.380(7) . ?
C2 C21 1.497(7) . ?
C3 C4 1.369(7) . ?
C3 H3 0.9500 . ?
C4 C22 1.494(7) . ?
C5 C6 1.399(8) . ?
C5 C23 1.470(8) . ?
C6 C7 1.365(8) . ?
C6 H6 0.9500 . ?
C7 C24 1.491(8) . ?
C8 C9 1.392(8) . ?
C8 C25 1.490(7) . ?
C9 C10 1.359(7) . ?
C9 H9 0.9500 . ?
C10 C26 1.496(7) . ?
C11 C12 1.374(7) . ?
C11 H11 0.9500 . ?
C12 C13 1.379(9) . ?
C12 H12 0.9500 . ?
C13 C14 1.400(8) . ?
C13 H13 0.9500 . ?
C14 C15 1.390(8) . ?
C14 H14 0.9500 . ?
C15 C16 1.459(8) . ?
C16 C17 1.385(8) . ?
C17 C18 1.383(8) . ?
C17 H17 0.9500 . ?
C18 C19 1.388(8) . ?
C18 H18 0.9500 . ?
C19 C20 1.386(8) . ?
C19 H19 0.9500 . ?
C20 H20 0.9500 . ?
C21 H21A 0.9800 . ?
C21 H21B 0.9800 . ?
C21 H21C 0.9800 . ?
C22 H22A 0.9800 . ?
C22 H22B 0.9800 . ?
C22 H22C 0.9800 . ?
C23 H23A 0.9800 . ?
C23 H23B 0.9800 . ?
C23 H23C 0.9800 . ?
C24 H24A 0.9800 . ?
C24 H24B 0.9800 . ?
C24 H24C 0.9800 . ?
C25 H25A 0.9800 . ?
C25 H25B 0.9800 . ?
C25 H25C 0.9800 . ?
C26 H26A 0.9800 . ?
C26 H26B 0.9800 . ?
C26 H26C 0.9800 . ?
P1 F3 1.554(4) . ?
P1 F2 1.560(4) . ?
P1 F4 1.576(5) . ?
P1 F1 1.579(4) . ?
P1 F6 1.580(4) . ?
P1 F5 1.584(4) . ?
P2 F11 1.571(4) . ?
P2 F9 1.574(4) . ?
P2 F10 1.588(4) . ?
P2 F7 1.594(4) . ?
P2 F12 1.598(4) . ?
P2 F8 1.600(4) . ?
O1S C1S 1.196(2) . ?
O1S H1SA 0.8400 . ?
C1S C2S 1.495(18) . ?
C1S H1S1 0.9900 . ?
C1S H1S2 0.9900 . ?
C2S H2S1 0.9800 . ?
C2S H2S2 0.9800 . ?
C2S H2S3 0.9800 . ?

loop_
_geom_torsion_atom_site_label_1
_geom_torsion_atom_site_label_2
_geom_torsion_atom_site_label_3
_geom_torsion_atom_site_label_4
_geom_torsion
_geom_torsion_site_symmetry_1
_geom_torsion_site_symmetry_2
_geom_torsion_site_symmetry_3
_geom_torsion_site_symmetry_4
_geom_torsion_publ_flag
N8 Rh1 N1 C2 -46.1(5) . . . . ?
N7 Rh1 N1 C2 34.0(5) . . . . ?
N3 Rh1 N1 C2 -143.1(5) . . . . ?
N5 Rh1 N1 C2 132.7(5) . . . . ?
Cl1 Rh1 N1 C2 -165(100) . . . . ?
N8 Rh1 N1 N2 141.4(3) . . . . ?
N7 Rh1 N1 N2 -138.6(3) . . . . ?
N3 Rh1 N1 N2 44.3(3) . . . . ?
N5 Rh1 N1 N2 -39.8(3) . . . . ?
Cl1 Rh1 N1 N2 22(18) . . . . ?
C2 N1 N2 C4 0.4(5) . . . . ?
Rh1 N1 N2 C4 175.3(3) . . . . ?
C2 N1 N2 C1 -178.2(4) . . . . ?
Rh1 N1 N2 C1 -3.4(5) . . . . ?
N8 Rh1 N3 C5 49.3(5) . . . . ?
N7 Rh1 N3 C5 33(3) . . . . ?
N1 Rh1 N3 C5 140.3(5) . . . . ?
N5 Rh1 N3 C5 -130.6(5) . . . . ?
Cl1 Rh1 N3 C5 -39.9(5) . . . . ?
N8 Rh1 N3 N4 -130.6(3) . . . . ?
N7 Rh1 N3 N4 -147(3) . . . . ?
N1 Rh1 N3 N4 -39.5(3) . . . . ?
N5 Rh1 N3 N4 49.6(3) . . . . ?
Cl1 Rh1 N3 N4 140.3(3) . . . . ?
C5 N3 N4 C7 -0.2(5) . . . . ?
Rh1 N3 N4 C7 179.6(3) . . . . ?
C5 N3 N4 C1 174.5(4) . . . . ?
Rh1 N3 N4 C1 -5.7(5) . . . . ?
N8 Rh1 N5 C8 -40(8) . . . . ?
N7 Rh1 N5 C8 -46.8(5) . . . . ?
N3 Rh1 N5 C8 132.3(5) . . . . ?
N1 Rh1 N5 C8 -139.6(5) . . . . ?
Cl1 Rh1 N5 C8 40.8(5) . . . . ?
N8 Rh1 N5 N6 139(7) . . . . ?
N7 Rh1 N5 N6 132.1(3) . . . . ?
N3 Rh1 N5 N6 -48.7(3) . . . . ?
N1 Rh1 N5 N6 39.4(3) . . . . ?
Cl1 Rh1 N5 N6 -140.2(3) . . . . ?
C8 N5 N6 C10 -0.5(5) . . . . ?
Rh1 N5 N6 C10 -179.7(3) . . . . ?
C8 N5 N6 C1 -176.7(4) . . . . ?
Rh1 N5 N6 C1 4.1(5) . . . . ?
N8 Rh1 N7 C11 165.4(4) . . . . ?
N3 Rh1 N7 C11 -178(100) . . . . ?
N1 Rh1 N7 C11 74.6(4) . . . . ?
N5 Rh1 N7 C11 -14.8(4) . . . . ?
Cl1 Rh1 N7 C11 -105.3(4) . . . . ?
N8 Rh1 N7 C15 -15.0(3) . . . . ?
N3 Rh1 N7 C15 1(3) . . . . ?
N1 Rh1 N7 C15 -105.8(3) . . . . ?
N5 Rh1 N7 C15 164.9(3) . . . . ?
Cl1 Rh1 N7 C15 74.4(3) . . . . ?
N7 Rh1 N8 C20 -165.2(4) . . . . ?
N3 Rh1 N8 C20 15.7(4) . . . . ?
N1 Rh1 N8 C20 -72.5(4) . . . . ?
N5 Rh1 N8 C20 -172(7) . . . . ?
Cl1 Rh1 N8 C20 107.1(4) . . . . ?
N7 Rh1 N8 C16 15.9(3) . . . . ?
N3 Rh1 N8 C16 -163.3(3) . . . . ?
N1 Rh1 N8 C16 108.6(3) . . . . ?
N5 Rh1 N8 C16 9(8) . . . . ?
Cl1 Rh1 N8 C16 -71.8(3) . . . . ?
C4 N2 C1 N6 -114.3(6) . . . . ?
N1 N2 C1 N6 64.0(6) . . . . ?
C4 N2 C1 N4 122.5(5) . . . . ?
N1 N2 C1 N4 -59.2(6) . . . . ?
N5 N6 C1 N2 -64.4(6) . . . . ?
C10 N6 C1 N2 120.2(5) . . . . ?
N5 N6 C1 N4 59.5(5) . . . . ?
C10 N6 C1 N4 -115.9(5) . . . . ?
N3 N4 C1 N2 64.9(5) . . . . ?
C7 N4 C1 N2 -121.4(5) . . . . ?
N3 N4 C1 N6 -58.6(5) . . . . ?
C7 N4 C1 N6 115.0(5) . . . . ?
N2 N1 C2 C3 -1.1(5) . . . . ?
Rh1 N1 C2 C3 -174.1(4) . . . . ?
N2 N1 C2 C21 178.1(5) . . . . ?
Rh1 N1 C2 C21 5.1(8) . . . . ?
N1 C2 C3 C4 1.3(6) . . . . ?
C21 C2 C3 C4 -177.9(5) . . . . ?
N1 N2 C4 C3 0.4(6) . . . . ?
C1 N2 C4 C3 178.8(5) . . . . ?
N1 N2 C4 C22 -178.2(5) . . . . ?
C1 N2 C4 C22 0.2(8) . . . . ?
C2 C3 C4 N2 -1.0(6) . . . . ?
C2 C3 C4 C22 177.4(6) . . . . ?
N4 N3 C5 C6 0.0(5) . . . . ?
Rh1 N3 C5 C6 -179.9(4) . . . . ?
N4 N3 C5 C23 -179.9(5) . . . . ?
Rh1 N3 C5 C23 0.2(8) . . . . ?
N3 C5 C6 C7 0.3(6) . . . . ?
C23 C5 C6 C7 -179.8(5) . . . . ?
N3 N4 C7 C6 0.4(5) . . . . ?
C1 N4 C7 C6 -173.6(4) . . . . ?
N3 N4 C7 C24 -175.8(4) . . . . ?
C1 N4 C7 C24 10.2(8) . . . . ?
C5 C6 C7 N4 -0.4(6) . . . . ?
C5 C6 C7 C24 175.5(5) . . . . ?
N6 N5 C8 C9 1.7(5) . . . . ?
Rh1 N5 C8 C9 -179.3(4) . . . . ?
N6 N5 C8 C25 -179.7(5) . . . . ?
Rh1 N5 C8 C25 -0.8(8) . . . . ?
N5 C8 C9 C10 -2.3(6) . . . . ?
C25 C8 C9 C10 179.2(5) . . . . ?
C8 C9 C10 N6 1.9(6) . . . . ?
C8 C9 C10 C26 -176.1(6) . . . . ?
N5 N6 C10 C9 -0.9(6) . . . . ?
C1 N6 C10 C9 174.8(5) . . . . ?
N5 N6 C10 C26 177.3(5) . . . . ?
C1 N6 C10 C26 -7.0(8) . . . . ?
C15 N7 C11 C12 -3.0(7) . . . . ?
Rh1 N7 C11 C12 176.6(4) . . . . ?
N7 C11 C12 C13 1.4(8) . . . . ?
C11 C12 C13 C14 0.5(9) . . . . ?
C12 C13 C14 C15 -0.8(9) . . . . ?
C11 N7 C15 C14 2.7(7) . . . . ?
Rh1 N7 C15 C14 -177.0(4) . . . . ?
C11 N7 C15 C16 -168.6(4) . . . . ?
Rh1 N7 C15 C16 11.7(5) . . . . ?
C13 C14 C15 N7 -0.8(8) . . . . ?
C13 C14 C15 C16 169.5(5) . . . . ?
C20 N8 C16 C17 -5.1(7) . . . . ?
Rh1 N8 C16 C17 173.9(4) . . . . ?
C20 N8 C16 C15 166.8(5) . . . . ?
Rh1 N8 C16 C15 -14.2(5) . . . . ?
N7 C15 C16 N8 1.6(6) . . . . ?
C14 C15 C16 N8 -169.3(5) . . . . ?
N7 C15 C16 C17 173.2(5) . . . . ?
C14 C15 C16 C17 2.3(8) . . . . ?
N8 C16 C17 C18 3.1(8) . . . . ?
C15 C16 C17 C18 -168.0(5) . . . . ?
C16 C17 C18 C19 0.9(9) . . . . ?
C17 C18 C19 C20 -2.9(9) . . . . ?
C16 N8 C20 C19 3.0(7) . . . . ?
Rh1 N8 C20 C19 -175.9(4) . . . . ?
C18 C19 C20 N8 1.0(8) . . . . ?
